data_7057138
loop_
_publ_author_name
'Brink, Alice'
'Kroon, Robin E.'
'Visser, Hendrik G.'
'van Rensburg, Constance E. J.'
'Roodt, Andreas'

_publ_section_title
;
 Designing model imino bifunctional chelators for radiopharmaceuticals --
 in vitro antitumor activity, photoluminescence and structural analysis
;
_journal_issue 7
_journal_name_full 'New Journal of Chemistry'
_journal_page_first 5193
_journal_paper_doi 10.1039/C7NJ04208F
_journal_volume 42
_journal_year 2018
_chemical_formula_moiety 'C13 H15 N3 O'
_chemical_formula_sum 'C13 H15 N3 O'
_chemical_formula_weight 229.28
_chemical_name_systematic '2-[(2-imidazol-4-yl)ethyliminomethyl]-5-methylphenol '
_space_group_IT_number 14
_space_group_name_Hall '-P 2ybc'
_space_group_name_H-M_alt 'P 1 21/c 1'
_symmetry_cell_setting monoclinic
_symmetry_space_group_name_Hall '-P 2ybc'
_symmetry_space_group_name_H-M 'P 1 21/c 1'
_audit_creation_date 2013-04-30T10:22:49-00:00
_audit_creation_method 'WinGX routine CIF_UPDATE'
_audit_update_record
;
2016-06-03 deposited with the CCDC.
2018-02-12 downloaded from the CCDC.
;
_cell_angle_alpha 90
_cell_angle_beta 106.365(2)
_cell_angle_gamma 90
_cell_formula_units_Z 8
_cell_length_a 10.4959(3)
_cell_length_b 9.9047(3)
_cell_length_c 23.1897(6)
_cell_measurement_reflns_used 4110
_cell_measurement_temperature 100(2)
_cell_measurement_theta_max 27.68
_cell_measurement_theta_min 2.75
_cell_volume 2313.10(12)
_computing_cell_refinement 'Saint-Plus (Bruker, 2004)'
_computing_data_collection 'APEX2 (Bruker, 2005)'
_computing_data_reduction 'SAINT-Plus and XPREP (Bruker, 2004)'
_computing_molecular_graphics 'DIAMOND 3.0c (Brandenburg & Putz, 2004)'
_computing_publication_material 'WingGX (Farrugia, 1999)'
_computing_structure_refinement 'SHELXL-97 (Sheldrick, 2008)'
_computing_structure_solution 'SIR-92 (Altomare et al., 1999)'
_diffrn_ambient_temperature 100(2)
_diffrn_detector_area_resol_mean 512
_diffrn_measured_fraction_theta_full 0.998
_diffrn_measured_fraction_theta_max 0.998
_diffrn_measurement_device_type
;
Bruker X8 ApexII 4K Kappa CCD
;
_diffrn_measurement_method '\w and \f'
_diffrn_radiation_monochromator graphite
_diffrn_radiation_source 'sealed tube'
_diffrn_radiation_type MoK\a
_diffrn_radiation_wavelength 0.71073
_diffrn_reflns_av_R_equivalents 0.0435
_diffrn_reflns_limit_h_max 13
_diffrn_reflns_limit_h_min -13
_diffrn_reflns_limit_k_max 13
_diffrn_reflns_limit_k_min -13
_diffrn_reflns_limit_l_max 29
_diffrn_reflns_limit_l_min -30
_diffrn_reflns_number 23821
_diffrn_reflns_theta_full 27.99
_diffrn_reflns_theta_max 27.99
_diffrn_reflns_theta_min 3.19
_diffrn_standards_decay_% 0
_diffrn_standards_interval_count 0
_diffrn_standards_interval_time 0
_diffrn_standards_number 0
_exptl_absorpt_coefficient_mu 0.087
_exptl_absorpt_correction_T_max 0.988
_exptl_absorpt_correction_T_min 0.9654
_exptl_absorpt_correction_type multi-scan
_exptl_absorpt_process_details
;
SADABS (Bruker, 2004)
;
_exptl_crystal_colour yellow
_exptl_crystal_density_diffrn 1.317
_exptl_crystal_density_method 'not measured'
_exptl_crystal_description cuboid
_exptl_crystal_F_000 976
_exptl_crystal_size_max 0.41
_exptl_crystal_size_mid 0.17
_exptl_crystal_size_min 0.14
_refine_diff_density_max 0.235
_refine_diff_density_min -0.252
_refine_ls_extinction_method none
_refine_ls_goodness_of_fit_ref 1.028
_refine_ls_hydrogen_treatment mixed
_refine_ls_matrix_type full
_refine_ls_number_parameters 325
_refine_ls_number_reflns 5567
_refine_ls_number_restraints 0
_refine_ls_restrained_S_all 1.028
_refine_ls_R_factor_gt 0.0443
_refine_ls_shift/su_max 0
_refine_ls_structure_factor_coef Fsqd
_refine_ls_weighting_details 'calc w=1/[\s^2^(Fo^2^)+(0.0458P)^2^+0.6335P] where P=(Fo^2^+2Fc^2^)/3'
_refine_ls_weighting_scheme calc
_refine_ls_wR_factor_ref 0.1123
_reflns_number_gt 4024
_reflns_number_total 5567
_reflns_threshold_expression >2\s(I)
_cod_data_source_file c7nj04208f2.cif
_cod_data_source_block new
_cod_depositor_comments 'Adding full bibliography for 7057138--7057142.cif.'
_cod_original_cell_volume 2313.10(11)
_cod_original_sg_symbol_Hall '-P 2ybc '
_cod_original_sg_symbol_H-M 'P 21/c'
_cod_database_code 7057138

loop_
_symmetry_equiv_pos_as_xyz
'x, y, z'
'-x, y+1/2, -z+1/2'
'-x, -y, -z'
'x, -y-1/2, z-1/2'

loop_
_atom_site_label
_atom_site_type_symbol
_atom_site_fract_x
_atom_site_fract_y
_atom_site_fract_z
_atom_site_U_iso_or_equiv
_atom_site_adp_type
_atom_site_occupancy
_atom_site_calc_flag
_atom_site_refinement_flags
C2 C 0.21902(15) 0.52504(15) 0.12779(6) 0.0213(3) Uani 1 d .
H2C H 0.1552 0.5867 0.1006 0.026 Uiso 1 calc R
H2D H 0.2984 0.578 0.149 0.026 Uiso 1 calc R
C3 C 0.15560(15) 0.46359(15) 0.17341(6) 0.0211(3) Uani 1 d .
H3A H 0.0822 0.4032 0.1522 0.025 Uiso 1 calc R
H3B H 0.2225 0.4081 0.2023 0.025 Uiso 1 calc R
C5 C 0.62078(15) 0.47909(15) 0.10339(6) 0.0204(3) Uani 1 d .
H5A H 0.5242 0.4639 0.0866 0.024 Uiso 1 calc R
H5B H 0.639 0.5757 0.098 0.024 Uiso 1 calc R
C6 C 0.66230(16) 0.44477(15) 0.17008(6) 0.0240(3) Uani 1 d .
H6A H 0.6338 0.3515 0.1756 0.029 Uiso 1 calc R
H6B H 0.7603 0.4484 0.1855 0.029 Uiso 1 calc R
C31 C 0.10256(14) 0.56815(14) 0.20721(6) 0.0183(3) Uani 1 d .
C33 C -0.01528(15) 0.64955(15) 0.26125(6) 0.0225(3) Uani 1 d .
H33 H -0.0753 0.6571 0.285 0.027 Uiso 1 calc R
C35 C 0.12644(15) 0.70371(15) 0.21199(6) 0.0207(3) Uani 1 d .
H35 H 0.184 0.7533 0.1947 0.025 Uiso 1 calc R
C61 C 0.60288(15) 0.54020(15) 0.20556(6) 0.0195(3) Uani 1 d .
C63 C 0.48858(16) 0.60772(15) 0.26385(6) 0.0227(3) Uani 1 d .
H63 H 0.434 0.6083 0.2903 0.027 Uiso 1 calc R
C65 C 0.61026(16) 0.67768(15) 0.20789(6) 0.0231(3) Uani 1 d .
H65 H 0.657 0.7338 0.1875 0.028 Uiso 1 calc R
C141 C 0.28907(18) -0.01797(17) -0.11558(7) 0.0299(4) Uani 1 d .
H14A H 0.3827 -0.045 -0.1029 0.045 Uiso 1 calc R
H14B H 0.2654 0.0123 -0.1575 0.045 Uiso 1 calc R
H14C H 0.2334 -0.0951 -0.1119 0.045 Uiso 1 calc R
C441 C 0.86744(17) -0.00737(16) -0.11800(7) 0.0265(4) Uani 1 d .
H44A H 0.9549 0.0256 -0.1188 0.04 Uiso 1 calc R
H44B H 0.8093 -0.0143 -0.1592 0.04 Uiso 1 calc R
H44C H 0.8769 -0.0965 -0.0989 0.04 Uiso 1 calc R
N32 N 0.01295(13) 0.53440(12) 0.23863(5) 0.0228(3) Uani 1 d .
N34 N 0.05071(13) 0.75443(13) 0.24675(5) 0.0204(3) Uani 1 d .
N62 N 0.52536(13) 0.49625(12) 0.24111(5) 0.0224(3) Uani 1 d .
N64 N 0.53727(13) 0.71946(13) 0.24527(5) 0.0210(3) Uani 1 d .
H1 H 0.355(2) 0.270(2) 0.0991(9) 0.055(6) Uiso 1 d .
H34 H 0.0370(19) 0.847(2) 0.2543(8) 0.047(6) Uiso 1 d .
H64 H 0.517(2) 0.810(2) 0.2523(9) 0.055(6) Uiso 1 d .
H2 H 0.846(2) 0.337(2) 0.0735(9) 0.059(6) Uiso 1 d .
C1 C 0.19735(15) 0.41178(15) 0.03646(6) 0.0204(3) Uani 1 d .
H1A H 0.1341 0.4795 0.019 0.024 Uiso 1 calc R
C11 C 0.22353(14) 0.30492(15) -0.00156(6) 0.0193(3) Uani 1 d .
C12 C 0.31415(14) 0.20076(15) 0.02221(6) 0.0196(3) Uani 1 d .
C13 C 0.33403(15) 0.09745(15) -0.01507(6) 0.0223(3) Uani 1 d .
H13 H 0.3944 0.0267 0.0015 0.027 Uiso 1 calc R
C14 C 0.26713(15) 0.09598(15) -0.07605(6) 0.0226(3) Uani 1 d .
C15 C 0.17861(15) 0.20038(16) -0.09991(6) 0.0237(3) Uani 1 d .
H15 H 0.1332 0.2013 -0.1416 0.028 Uiso 1 calc R
C16 C 0.15663(15) 0.30250(16) -0.06317(6) 0.0230(3) Uani 1 d .
H16 H 0.0952 0.3722 -0.0799 0.028 Uiso 1 calc R
N1 N 0.25700(12) 0.41759(12) 0.09283(5) 0.0210(3) Uani 1 d .
O1 O 0.38387(11) 0.19851(11) 0.08119(4) 0.0245(3) Uani 1 d .
C4 C 0.62735(15) 0.34200(14) 0.02125(6) 0.0200(3) Uani 1 d .
H4 H 0.5342 0.3565 0.0073 0.024 Uiso 1 calc R
C41 C 0.69088(15) 0.25923(14) -0.01451(6) 0.0189(3) Uani 1 d .
C42 C 0.82790(15) 0.23010(15) 0.00489(6) 0.0198(3) Uani 1 d .
C43 C 0.88453(15) 0.14562(15) -0.02924(6) 0.0212(3) Uani 1 d .
H43 H 0.9768 0.126 -0.0158 0.025 Uiso 1 calc R
C44 C 0.80763(16) 0.08981(14) -0.08270(6) 0.0213(3) Uani 1 d .
C45 C 0.67246(15) 0.12219(15) -0.10314(6) 0.0224(3) Uani 1 d .
H45 H 0.6197 0.0871 -0.1403 0.027 Uiso 1 calc R
C46 C 0.61570(16) 0.20511(15) -0.06924(6) 0.0217(3) Uani 1 d .
H46 H 0.5238 0.2258 -0.0834 0.026 Uiso 1 calc R
N2 N 0.69278(12) 0.39604(12) 0.07097(5) 0.0207(3) Uani 1 d .
O2 O 0.90683(11) 0.28304(11) 0.05705(4) 0.0247(3) Uani 1 d .

loop_
_atom_site_aniso_label
_atom_site_aniso_U_11
_atom_site_aniso_U_22
_atom_site_aniso_U_33
_atom_site_aniso_U_23
_atom_site_aniso_U_13
_atom_site_aniso_U_12
C2 0.0251(8) 0.0181(8) 0.0233(7) -0.0010(6) 0.0110(6) 0.0009(6)
C3 0.0258(8) 0.0173(8) 0.0222(7) -0.0004(6) 0.0099(6) 0.0003(6)
C5 0.0231(8) 0.0187(8) 0.0213(7) -0.0016(6) 0.0093(6) 0.0010(6)
C6 0.0324(9) 0.0188(8) 0.0228(7) 0.0012(6) 0.0109(6) 0.0060(7)
C31 0.0207(8) 0.0170(7) 0.0173(6) 0.0013(5) 0.0056(6) 0.0007(6)
C33 0.0270(8) 0.0193(8) 0.0256(7) 0.0007(6) 0.0144(6) 0.0012(6)
C35 0.0232(8) 0.0183(8) 0.0230(7) 0.0001(6) 0.0104(6) 0.0001(6)
C61 0.0233(8) 0.0178(8) 0.0177(6) 0.0020(5) 0.0060(6) 0.0023(6)
C63 0.0295(9) 0.0176(8) 0.0240(7) 0.0019(6) 0.0126(6) 0.0019(6)
C65 0.0290(9) 0.0198(8) 0.0237(7) 0.0011(6) 0.0126(6) 0.0001(7)
C141 0.0392(10) 0.0275(9) 0.0248(7) -0.0049(6) 0.0119(7) -0.0032(8)
C441 0.0334(9) 0.0225(8) 0.0274(8) -0.0031(6) 0.0146(7) 0.0013(7)
N32 0.0286(7) 0.0182(7) 0.0252(6) 0.0004(5) 0.0134(5) -0.0008(5)
N34 0.0248(7) 0.0162(7) 0.0214(6) -0.0011(5) 0.0085(5) 0.0006(5)
N62 0.0282(7) 0.0175(7) 0.0230(6) 0.0008(5) 0.0097(5) 0.0005(5)
N64 0.0280(7) 0.0155(7) 0.0209(6) -0.0004(5) 0.0094(5) 0.0009(5)
C1 0.0196(8) 0.0194(8) 0.0243(7) 0.0030(6) 0.0095(6) 0.0009(6)
C11 0.0181(8) 0.0201(8) 0.0214(7) 0.0011(6) 0.0087(6) -0.0028(6)
C12 0.0194(8) 0.0212(8) 0.0191(7) 0.0018(6) 0.0071(6) -0.0024(6)
C13 0.0245(8) 0.0196(8) 0.0244(7) 0.0019(6) 0.0098(6) 0.0005(6)
C14 0.0264(8) 0.0214(8) 0.0231(7) -0.0021(6) 0.0120(6) -0.0062(6)
C15 0.0221(8) 0.0301(9) 0.0194(7) -0.0002(6) 0.0065(6) -0.0045(7)
C16 0.0204(8) 0.0260(9) 0.0235(7) 0.0033(6) 0.0076(6) 0.0002(6)
N1 0.0230(7) 0.0195(7) 0.0231(6) -0.0010(5) 0.0108(5) -0.0006(5)
O1 0.0301(6) 0.0232(6) 0.0190(5) -0.0009(4) 0.0052(4) 0.0049(5)
C4 0.0220(8) 0.0177(7) 0.0219(7) 0.0024(6) 0.0090(6) -0.0003(6)
C41 0.0236(8) 0.0148(7) 0.0201(7) 0.0006(5) 0.0089(6) 0.0000(6)
C42 0.0247(8) 0.0163(7) 0.0196(7) 0.0008(5) 0.0081(6) -0.0019(6)
C43 0.0226(8) 0.0187(8) 0.0247(7) 0.0016(6) 0.0105(6) 0.0010(6)
C44 0.0298(9) 0.0153(8) 0.0220(7) 0.0011(6) 0.0128(6) -0.0010(6)
C45 0.0290(9) 0.0192(8) 0.0192(7) -0.0010(6) 0.0068(6) -0.0016(6)
C46 0.0237(8) 0.0201(8) 0.0219(7) 0.0015(6) 0.0074(6) 0.0000(6)
N2 0.0243(7) 0.0192(7) 0.0209(6) -0.0021(5) 0.0099(5) 0.0004(5)
O2 0.0234(6) 0.0255(6) 0.0242(5) -0.0065(4) 0.0051(4) 0.0015(5)

loop_
_atom_type_symbol
_atom_type_description
_atom_type_scat_dispersion_real
_atom_type_scat_dispersion_imag
_atom_type_scat_source
C C 0.0033 0.0016 'International Tables Vol C Tables 4.2.6.8 and 6.1.1.4'
H H 0 0 'International Tables Vol C Tables 4.2.6.8 and 6.1.1.4'
N N 0.0061 0.0033 'International Tables Vol C Tables 4.2.6.8 and 6.1.1.4'
O O 0.0106 0.006 'International Tables Vol C Tables 4.2.6.8 and 6.1.1.4'

loop_
_geom_angle_atom_site_label_1
_geom_angle_atom_site_label_2
_geom_angle_atom_site_label_3
_geom_angle
N1 C2 C3 109.56(12)
N1 C2 H2C 109.8
C3 C2 H2C 109.8
N1 C2 H2D 109.8
C3 C2 H2D 109.8
H2C C2 H2D 108.2
C31 C3 C2 112.71(12)
C31 C3 H3A 109
C2 C3 H3A 109
C31 C3 H3B 109
C2 C3 H3B 109
H3A C3 H3B 107.8
N2 C5 C6 110.83(12)
N2 C5 H5A 109.5
C6 C5 H5A 109.5
N2 C5 H5B 109.5
C6 C5 H5B 109.5
H5A C5 H5B 108.1
C61 C6 C5 111.87(12)
C61 C6 H6A 109.2
C5 C6 H6A 109.2
C61 C6 H6B 109.2
C5 C6 H6B 109.2
H6A C6 H6B 107.9
C35 C31 N32 109.37(12)
C35 C31 C3 129.49(13)
N32 C31 C3 121.12(13)
N32 C33 N34 112.24(12)
N32 C33 H33 123.9
N34 C33 H33 123.9
C31 C35 N34 106.47(13)
C31 C35 H35 126.8
N34 C35 H35 126.8
C65 C61 N62 109.11(13)
C65 C61 C6 128.55(13)
N62 C61 C6 122.32(13)
N62 C63 N64 112.30(13)
N62 C63 H63 123.9
N64 C63 H63 123.9
C61 C65 N64 106.88(13)
C61 C65 H65 126.6
N64 C65 H65 126.6
C14 C141 H14A 109.5
C14 C141 H14B 109.5
H14A C141 H14B 109.5
C14 C141 H14C 109.5
H14A C141 H14C 109.5
H14B C141 H14C 109.5
C44 C441 H44A 109.5
C44 C441 H44B 109.5
H44A C441 H44B 109.5
C44 C441 H44C 109.5
H44A C441 H44C 109.5
H44B C441 H44C 109.5
C33 N32 C31 105.19(12)
C33 N34 C35 106.74(12)
C33 N34 H34 125.7(12)
C35 N34 H34 127.0(12)
C63 N62 C61 105.13(12)
C63 N64 C65 106.58(12)
C63 N64 H64 127.2(13)
C65 N64 H64 125.8(13)
N1 C1 C11 122.02(14)
N1 C1 H1A 119
C11 C1 H1A 119
C16 C11 C12 118.40(13)
C16 C11 C1 120.30(13)
C12 C11 C1 121.29(13)
O1 C12 C13 118.74(13)
O1 C12 C11 121.34(13)
C13 C12 C11 119.92(13)
C14 C13 C12 121.20(14)
C14 C13 H13 119.4
C12 C13 H13 119.4
C13 C14 C15 118.96(14)
C13 C14 C141 120.32(14)
C15 C14 C141 120.71(13)
C16 C15 C14 120.36(13)
C16 C15 H15 119.8
C14 C15 H15 119.8
C15 C16 C11 121.15(14)
C15 C16 H16 119.4
C11 C16 H16 119.4
C1 N1 C2 117.89(13)
C12 O1 H1 107.0(12)
N2 C4 C41 122.20(14)
N2 C4 H4 118.9
C41 C4 H4 118.9
C46 C41 C42 118.35(13)
C46 C41 C4 120.08(13)
C42 C41 C4 121.56(13)
O2 C42 C43 118.98(13)
O2 C42 C41 120.95(13)
C43 C42 C41 120.07(13)
C44 C43 C42 120.78(14)
C44 C43 H43 119.6
C42 C43 H43 119.6
C43 C44 C45 119.30(13)
C43 C44 C441 120.77(14)
C45 C44 C441 119.91(13)
C46 C45 C44 120.09(13)
C46 C45 H45 120
C44 C45 H45 120
C45 C46 C41 121.36(14)
C45 C46 H46 119.3
C41 C46 H46 119.3
C4 N2 C5 118.33(13)
C42 O2 H2 104.6(12)

loop_
_geom_bond_atom_site_label_1
_geom_bond_atom_site_label_2
_geom_bond_distance
C2 N1 1.4597(17)
C2 C3 1.5262(19)
C2 H2C 0.99
C2 H2D 0.99
C3 C31 1.4977(19)
C3 H3A 0.99
C3 H3B 0.99
C5 N2 1.4604(17)
C5 C6 1.5225(19)
C5 H5A 0.99
C5 H5B 0.99
C6 C61 1.4995(19)
C6 H6A 0.99
C6 H6B 0.99
C31 C35 1.365(2)
C31 N32 1.3831(18)
C33 N32 1.3234(18)
C33 N34 1.3428(19)
C33 H33 0.95
C35 N34 1.3766(18)
C35 H35 0.95
C61 C65 1.364(2)
C61 N62 1.3816(18)
C63 N62 1.3270(18)
C63 N64 1.3400(19)
C63 H63 0.95
C65 N64 1.3726(18)
C65 H65 0.95
C141 C14 1.512(2)
C141 H14A 0.98
C141 H14B 0.98
C141 H14C 0.98
C441 C44 1.5101(19)
C441 H44A 0.98
C441 H44B 0.98
C441 H44C 0.98
N34 H34 0.95(2)
N64 H64 0.94(2)
C1 N1 1.2819(18)
C1 C11 1.452(2)
C1 H1A 0.95
C11 C16 1.4034(19)
C11 C12 1.406(2)
C12 O1 1.3574(16)
C12 C13 1.393(2)
C13 C14 1.390(2)
C13 H13 0.95
C14 C15 1.396(2)
C15 C16 1.383(2)
C15 H15 0.95
C16 H16 0.95
O1 H1 0.91(2)
C4 N2 1.2812(18)
C4 C41 1.4547(19)
C4 H4 0.95
C41 C46 1.3988(19)
C41 C42 1.410(2)
C42 O2 1.3638(17)
C42 C43 1.395(2)
C43 C44 1.389(2)
C43 H43 0.95
C44 C45 1.401(2)
C45 C46 1.382(2)
C45 H45 0.95
C46 H46 0.95
O2 H2 0.99(2)

loop_
_geom_hbond_atom_site_label_D
_geom_hbond_atom_site_label_H
_geom_hbond_atom_site_label_A
_geom_hbond_site_symmetry_A
_geom_hbond_distance_DH
_geom_hbond_distance_HA
_geom_hbond_distance_DA
_geom_hbond_angle_DHA
O1 H1 N1 1 0.91(2) 1.77(2) 2.5994(16) 149.4(18)
O2 H2 N2 1 0.99(2) 1.69(2) 2.6102(16) 152.1(18)
N34 H34 N32 2 0.95(2) 1.95(2) 2.8947(18) 172.5(17)
N64 H64 N62 2_655 0.94(2) 1.92(2) 2.8574(18) 174.7(18)

loop_
_geom_torsion_atom_site_label_1
_geom_torsion_atom_site_label_2
_geom_torsion_atom_site_label_3
_geom_torsion_atom_site_label_4
_geom_torsion
_geom_torsion_site_symmetry_4
N1 C2 C3 C31 -174.72(12) .
N2 C5 C6 C61 172.80(12) .
C2 C3 C31 C35 -15.0(2) .
C2 C3 C31 N32 163.19(13) .
N32 C31 C35 N34 -0.01(16) .
C3 C31 C35 N34 178.33(14) .
C5 C6 C61 C65 -54.8(2) .
C5 C6 C61 N62 123.18(15) .
N62 C61 C65 N64 0.21(17) .
C6 C61 C65 N64 178.43(14) .
N34 C33 N32 C31 -0.36(17) .
C35 C31 N32 C33 0.22(16) .
C3 C31 N32 C33 -178.28(13) .
N32 C33 N34 C35 0.36(17) .
C31 C35 N34 C33 -0.20(16) .
N64 C63 N62 C61 -0.01(17) .
C65 C61 N62 C63 -0.12(16) .
C6 C61 N62 C63 -178.48(13) .
N62 C63 N64 C65 0.14(17) .
C61 C65 N64 C63 -0.21(16) .
N1 C1 C11 C16 -179.67(14) .
N1 C1 C11 C12 1.3(2) .
C16 C11 C12 O1 178.78(13) .
C1 C11 C12 O1 -2.2(2) .
C16 C11 C12 C13 -1.0(2) .
C1 C11 C12 C13 178.01(13) .
O1 C12 C13 C14 -178.81(13) .
C11 C12 C13 C14 1.0(2) .
C12 C13 C14 C15 0.0(2) .
C12 C13 C14 C141 -179.33(14) .
C13 C14 C15 C16 -0.9(2) .
C141 C14 C15 C16 178.41(14) .
C14 C15 C16 C11 0.9(2) .
C12 C11 C16 C15 0.1(2) .
C1 C11 C16 C15 -178.93(14) .
C11 C1 N1 N1 0.00(8) 1
C11 C1 N1 C2 -176.99(13) .
C3 C2 N1 N1 0.00(8) 1
C3 C2 N1 C1 114.80(14) .
N2 C4 C41 C46 -178.43(14) .
N2 C4 C41 C42 2.3(2) .
C46 C41 C42 O2 178.21(13) .
C4 C41 C42 O2 -2.5(2) .
C46 C41 C42 C43 -2.1(2) .
C4 C41 C42 C43 177.22(13) .
O2 C42 C43 C44 -179.89(13) .
C41 C42 C43 C44 0.4(2) .
C42 C43 C44 C45 1.8(2) .
C42 C43 C44 C441 -176.80(13) .
C43 C44 C45 C46 -2.2(2) .
C441 C44 C45 C46 176.35(13) .
C44 C45 C46 C41 0.5(2) .
C42 C41 C46 C45 1.6(2) .
C4 C41 C46 C45 -177.68(13) .
C41 C4 N2 N2 0.00(9) 1
C41 C4 N2 C5 179.17(12) .
C6 C5 N2 N2 0.00(6) 1
C6 C5 N2 C4 134.80(14) .
